data_4021567
loop_
_publ_author_name
'Jodi T. Williams'
'Perdip S. Bahia'
'Benson M. Kariuki'
'Neil Spencer'
'Douglas Philp'
'John S. Snaith'

_publ_contact_author
;
J.S. Snaith,
School of Chemistry,
University of Birmingham,
Edgbaston, Birmingham, B15 2TT, UK
;
_publ_contact_author_email j.s.snaith@bham.ac.uk
_publ_section_title
;
 Synthesis of 3,4-Disubstituted Piperidines by Carbonyl Ene and
 Prins Cyclizations: Switching between Kinetic and Thermodynamic
 Control with Br\/onsted and Lewis Acid Catalysts
;
_journal_name_full 'Journal of Organic Chemistry'
_journal_page_first 2460
_journal_page_last 2471
_journal_paper_doi 10.1021/jo052532+
_journal_volume 71
_journal_year 2006
_chemical_formula_moiety 'C15 H23 N O4 S'
_chemical_formula_sum 'C15 H23 N O4 S'
_chemical_formula_weight 313.40
_chemical_name_systematic
;
 ?
;
_space_group_IT_number 14
_symmetry_cell_setting monoclinic
_symmetry_space_group_name_Hall '-P 2yn'
_symmetry_space_group_name_H-M 'P 1 21/n 1'
_atom_sites_solution_hydrogens geom
_atom_sites_solution_primary direct
_atom_sites_solution_secondary difmap
_audit_creation_method SHELXL-97
_cell_angle_alpha 90.00
_cell_angle_beta 103.3750(10)
_cell_angle_gamma 90.00
_cell_formula_units_Z 4
_cell_length_a 12.7573(2)
_cell_length_b 7.17690(10)
_cell_length_c 18.2639(3)
_cell_measurement_reflns_used 2453
_cell_measurement_temperature 296(2)
_cell_measurement_theta_max 70.71
_cell_measurement_theta_min 3.84
_cell_volume 1626.85(4)
_computing_cell_refinement SAINTPLUS
_computing_data_collection SMART
_computing_data_reduction SAINTPLUS
_computing_structure_refinement SHELXTL
_computing_structure_solution SHELXTL
_diffrn_ambient_temperature 296(2)
_diffrn_measured_fraction_theta_full 0.894
_diffrn_measured_fraction_theta_max 0.894
_diffrn_radiation_monochromator graphite
_diffrn_radiation_source 'fine-focus sealed tube'
_diffrn_radiation_type CuK\a
_diffrn_radiation_wavelength 1.54178
_diffrn_reflns_av_R_equivalents 0.0207
_diffrn_reflns_av_sigmaI/netI 0.0308
_diffrn_reflns_limit_h_max 15
_diffrn_reflns_limit_h_min -15
_diffrn_reflns_limit_k_max 8
_diffrn_reflns_limit_k_min -8
_diffrn_reflns_limit_l_max 14
_diffrn_reflns_limit_l_min -21
_diffrn_reflns_number 5488
_diffrn_reflns_theta_full 70.71
_diffrn_reflns_theta_max 70.71
_diffrn_reflns_theta_min 3.84
_exptl_absorpt_coefficient_mu 1.899
_exptl_absorpt_correction_T_max 0.5894
_exptl_absorpt_correction_T_min 0.4503
_exptl_absorpt_correction_type empirical
_exptl_absorpt_process_details 'Sadabs in SaintPlus'
_exptl_crystal_colour clear
_exptl_crystal_density_diffrn 1.280
_exptl_crystal_density_method 'not measured'
_exptl_crystal_description plate
_exptl_crystal_F_000 672
_exptl_crystal_size_max 0.50
_exptl_crystal_size_mid 0.14
_exptl_crystal_size_min 0.06
_refine_diff_density_max 0.487
_refine_diff_density_min -0.529
_refine_diff_density_rms 0.047
_refine_ls_extinction_coef 0.0066(6)
_refine_ls_extinction_expression Fc^*^=kFc[1+0.001xFc^2^\l^3^/sin(2\q)]^-1/4^
_refine_ls_extinction_method SHELXL
_refine_ls_goodness_of_fit_ref 1.060
_refine_ls_hydrogen_treatment mixed
_refine_ls_matrix_type full
_refine_ls_number_parameters 202
_refine_ls_number_reflns 2791
_refine_ls_number_restraints 4
_refine_ls_restrained_S_all 1.060
_refine_ls_R_factor_all 0.0591
_refine_ls_R_factor_gt 0.0534
_refine_ls_shift/su_max 0.000
_refine_ls_shift/su_mean 0.000
_refine_ls_structure_factor_coef Fsqd
_refine_ls_weighting_details 'calc w=1/[\s^2^(Fo^2^)+(0.0773P)^2^+0.7806P] where P=(Fo^2^+2Fc^2^)/3'
_refine_ls_weighting_scheme calc
_refine_ls_wR_factor_gt 0.1459
_refine_ls_wR_factor_ref 0.1529
_reflns_number_gt 2453
_reflns_number_total 2791
_reflns_threshold_expression >2sigma(I)
_cod_data_source_file jo052532+si20051209_124847.cif
_cod_depositor_comments
;
The following automatic conversions were performed:
'_symmetry_cell_setting' value 'Monoclinic' changed to 'monoclinic'
according to '/home/saulius/struct/CIF-dictionaries/cif_core.dic'
dictionary named 'cif_core.dic' version 2.4.1 from 2010-06-29.

Automatic conversion script
Id: cif_fix_enum 1527 2010-12-29 10:47:43Z saulius 
;
_cod_original_sg_symbol_H-M 'P 21/n'
_cod_database_code 4021567

loop_
_symmetry_equiv_pos_as_xyz
'x, y, z'
'-x+1/2, y+1/2, -z+1/2'
'-x, -y, -z'
'x-1/2, -y-1/2, z-1/2'

loop_
_atom_site_label
_atom_site_type_symbol
_atom_site_fract_x
_atom_site_fract_y
_atom_site_fract_z
_atom_site_U_iso_or_equiv
_atom_site_adp_type
_atom_site_occupancy
_atom_site_symmetry_multiplicity
_atom_site_calc_flag
_atom_site_refinement_flags
C1 C 0.89139(18) 0.4657(4) 0.22609(13) 0.0650(7) Uani 1 1 d .
C2 C 0.9214(2) 0.3260(5) 0.27801(16) 0.0734(8) Uani 1 1 d .
H2 H 0.9497 0.2152 0.2646 0.088 Uiso 1 1 calc R
C3 C 0.9088(2) 0.3523(5) 0.35056(16) 0.0814(9) Uani 1 1 d .
H3 H 0.9272 0.2564 0.3854 0.098 Uiso 1 1 calc R
C4 C 0.8698(2) 0.5166(5) 0.37234(14) 0.0799(10) Uani 1 1 d .
C5 C 0.8460(2) 0.6584(5) 0.32096(17) 0.0867(10) Uani 1 1 d .
H5 H 0.8236 0.7728 0.3359 0.104 Uiso 1 1 calc R
C6 C 0.8546(2) 0.6350(5) 0.24711(16) 0.0802(9) Uani 1 1 d .
H6 H 0.8360 0.7310 0.2123 0.096 Uiso 1 1 calc R
C7 C 0.8517(3) 0.5400(7) 0.45071(18) 0.1178(16) Uani 1 1 d .
H7A H 0.7758 0.5450 0.4482 0.141 Uiso 1 1 calc R
H7B H 0.8850 0.6535 0.4723 0.141 Uiso 1 1 calc R
H7C H 0.8829 0.4365 0.4814 0.141 Uiso 1 1 calc R
C8 C 1.10692(17) 0.4584(3) 0.14927(13) 0.0514(5) Uani 1 1 d .
H8A H 1.1021 0.3235 0.1467 0.062 Uiso 1 1 calc R
H8B H 1.1292 0.4942 0.2018 0.062 Uiso 1 1 calc R
C9 C 1.18968(16) 0.5276(3) 0.10636(11) 0.0449(5) Uani 1 1 d .
H9 H 1.1634 0.4893 0.0538 0.054 Uiso 1 1 calc R
C10 C 1.19263(19) 0.7406(3) 0.10693(11) 0.0515(6) Uani 1 1 d D
H10 H 1.2396 0.7827 0.0747 0.062 Uiso 1 1 calc R
C11 C 1.0815(2) 0.8221(4) 0.07758(14) 0.0669(7) Uani 1 1 d .
H11A H 1.0574 0.7943 0.0244 0.080 Uiso 1 1 calc R
H11B H 1.0851 0.9565 0.0832 0.080 Uiso 1 1 calc R
C12 C 1.0004(2) 0.7449(4) 0.11908(15) 0.0707(8) Uani 1 1 d .
H12A H 1.0191 0.7852 0.1712 0.085 Uiso 1 1 calc R
H12B H 0.9289 0.7914 0.0962 0.085 Uiso 1 1 calc R
C13 C 1.30190(18) 0.4370(3) 0.13461(12) 0.0478(5) Uani 1 1 d D
C14 C 1.3790(2) 0.5031(4) 0.08766(15) 0.0629(7) Uani 1 1 d .
H14A H 1.3897 0.6350 0.0939 0.075 Uiso 1 1 calc R
H14B H 1.3491 0.4755 0.0356 0.075 Uiso 1 1 calc R
H14C H 1.4468 0.4403 0.1039 0.075 Uiso 1 1 calc R
C15 C 1.2972(2) 0.2260(3) 0.13274(16) 0.0640(7) Uani 1 1 d .
H15A H 1.3690 0.1765 0.1469 0.077 Uiso 1 1 calc R
H15B H 1.2635 0.1851 0.0828 0.077 Uiso 1 1 calc R
H15C H 1.2563 0.1827 0.1673 0.077 Uiso 1 1 calc R
N1 N 1.00131(16) 0.5409(3) 0.11538(11) 0.0611(6) Uani 1 1 d .
O1 O 0.80401(16) 0.5231(5) 0.08616(11) 0.1094(10) Uani 1 1 d .
O2 O 0.91252(18) 0.2360(4) 0.12065(12) 0.0954(8) Uani 1 1 d .
O3 O 1.23478(15) 0.8090(2) 0.18186(9) 0.0577(5) Uani 1 1 d D
O4 O 1.34970(13) 0.4978(2) 0.21099(8) 0.0572(5) Uani 1 1 d D
S1 S 0.89627(5) 0.43073(13) 0.13115(3) 0.0768(3) Uani 1 1 d .
H16 H 1.2922(19) 0.722(3) 0.2109(9) 0.093(10) Uiso 1 1 d D
H17 H 1.326(3) 0.417(4) 0.2490(6) 0.111(12) Uiso 1 1 d D

loop_
_atom_site_aniso_label
_atom_site_aniso_U_11
_atom_site_aniso_U_22
_atom_site_aniso_U_33
_atom_site_aniso_U_23
_atom_site_aniso_U_13
_atom_site_aniso_U_12
C1 0.0392(11) 0.115(2) 0.0432(12) -0.0143(13) 0.0147(9) 0.0012(12)
C2 0.0619(15) 0.106(2) 0.0585(15) -0.0077(15) 0.0259(12) 0.0097(14)
C3 0.0645(15) 0.131(3) 0.0527(15) 0.0066(16) 0.0214(12) 0.0285(17)
C4 0.0507(13) 0.147(3) 0.0433(13) -0.0052(16) 0.0137(11) 0.0314(16)
C5 0.0701(17) 0.136(3) 0.0589(16) -0.0106(17) 0.0242(14) 0.0389(18)
C6 0.0613(15) 0.129(3) 0.0527(14) 0.0031(16) 0.0189(12) 0.0270(16)
C7 0.098(2) 0.209(5) 0.0509(16) -0.005(2) 0.0262(17) 0.061(3)
C8 0.0527(12) 0.0616(14) 0.0444(11) -0.0046(10) 0.0205(9) -0.0108(10)
C9 0.0508(11) 0.0550(13) 0.0320(9) -0.0044(8) 0.0160(8) -0.0080(9)
C10 0.0659(13) 0.0565(13) 0.0362(10) 0.0039(9) 0.0202(10) -0.0025(10)
C11 0.0809(17) 0.0722(17) 0.0480(13) 0.0081(11) 0.0160(12) 0.0148(13)
C12 0.0619(15) 0.098(2) 0.0526(14) -0.0043(13) 0.0141(11) 0.0164(14)
C13 0.0549(12) 0.0524(12) 0.0388(10) -0.0008(9) 0.0165(9) -0.0066(9)
C14 0.0545(13) 0.0800(17) 0.0591(14) 0.0061(12) 0.0234(11) -0.0064(12)
C15 0.0774(16) 0.0563(15) 0.0646(15) -0.0037(11) 0.0293(13) -0.0015(12)
N1 0.0505(11) 0.0900(16) 0.0457(10) -0.0121(10) 0.0172(8) -0.0075(10)
O1 0.0553(11) 0.226(3) 0.0442(10) -0.0074(14) 0.0052(9) -0.0125(14)
O2 0.0944(15) 0.1312(19) 0.0748(13) -0.0547(13) 0.0485(12) -0.0593(14)
O3 0.0787(11) 0.0501(9) 0.0451(9) -0.0077(7) 0.0162(8) -0.0060(8)
O4 0.0653(10) 0.0624(10) 0.0410(8) 0.0027(7) 0.0065(7) -0.0079(8)
S1 0.0509(4) 0.1416(8) 0.0412(4) -0.0244(4) 0.0171(3) -0.0230(4)

loop_
_atom_type_symbol
_atom_type_description
_atom_type_scat_dispersion_real
_atom_type_scat_dispersion_imag
_atom_type_scat_source
C C 0.0181 0.0091 'International Tables Vol C Tables 4.2.6.8 and 6.1.1.4'
H H 0.0000 0.0000 'International Tables Vol C Tables 4.2.6.8 and 6.1.1.4'
N N 0.0311 0.0180 'International Tables Vol C Tables 4.2.6.8 and 6.1.1.4'
O O 0.0492 0.0322 'International Tables Vol C Tables 4.2.6.8 and 6.1.1.4'
S S 0.3331 0.5567 'International Tables Vol C Tables 4.2.6.8 and 6.1.1.4'

loop_
_geom_angle_atom_site_label_1
_geom_angle_atom_site_label_2
_geom_angle_atom_site_label_3
_geom_angle
C2 C1 C6 120.4(2)
C2 C1 S1 120.4(2)
C6 C1 S1 119.1(2)
C1 C2 C3 119.1(3)
C4 C3 C2 121.6(3)
C5 C4 C3 118.5(2)
C5 C4 C7 120.5(3)
C3 C4 C7 121.0(3)
C4 C5 C6 121.4(3)
C1 C6 C5 118.8(3)
N1 C8 C9 109.02(18)
C10 C9 C8 109.79(18)
C10 C9 C13 113.45(18)
C8 C9 C13 112.71(17)
O3 C10 C11 108.62(19)
O3 C10 C9 110.57(17)
C11 C10 C9 111.4(2)
C10 C11 C12 111.9(2)
N1 C12 C11 109.1(2)
O4 C13 C15 109.08(19)
O4 C13 C14 105.35(18)
C15 C13 C14 109.0(2)
O4 C13 C9 110.12(17)
C15 C13 C9 112.56(19)
C14 C13 C9 110.47(18)
C12 N1 C8 113.52(19)
C12 N1 S1 117.30(17)
C8 N1 S1 116.01(17)
O2 S1 O1 119.98(16)
O2 S1 N1 107.33(12)
O1 S1 N1 105.84(14)
O2 S1 C1 108.01(14)
O1 S1 C1 106.63(13)
N1 S1 C1 108.65(11)

loop_
_geom_bond_atom_site_label_1
_geom_bond_atom_site_label_2
_geom_bond_distance
C1 C2 1.372(4)
C1 C6 1.388(4)
C1 S1 1.767(2)
C2 C3 1.384(4)
C3 C4 1.374(4)
C4 C5 1.370(5)
C4 C7 1.511(4)
C5 C6 1.388(4)
C8 N1 1.471(3)
C8 C9 1.536(3)
C9 C10 1.530(3)
C9 C13 1.548(3)
C10 O3 1.436(3)
C10 C11 1.512(4)
C11 C12 1.521(4)
C12 N1 1.466(4)
C13 O4 1.454(3)
C13 C15 1.516(3)
C13 C14 1.522(3)
N1 S1 1.638(2)
O1 S1 1.432(3)
O2 S1 1.432(3)
